data_7203793
loop_
_publ_author_name
'Thirumurugan, A.'
'Rao, C. N. R.'

_publ_section_title
;
 1,2-, 1,3- and 1,4-Benzenedicarboxylates of Cd and Zn of different
 dimensionalities: Process of formation of the three-dimensional
 structure
;
_journal_issue 35-36
_journal_name_full 'Journal of Materials Chemistry'
_journal_page_first 3852
_journal_paper_doi 10.1039/b504666a
_journal_volume 15
_journal_year 2005
_chemical_formula_sum 'C20 H13 Cd N2 O4.5'
_chemical_formula_weight 465.72
_chemical_name_systematic
;
?
;
_space_group_IT_number 14
_symmetry_cell_setting monoclinic
_symmetry_space_group_name_Hall '-P 2yn'
_symmetry_space_group_name_H-M 'P 1 21/n 1'
_atom_sites_solution_hydrogens geom
_atom_sites_solution_primary direct
_atom_sites_solution_secondary difmap
_audit_creation_method SHELXL-97
_cell_angle_alpha 90.00
_cell_angle_beta 106.6530(10)
_cell_angle_gamma 90.00
_cell_formula_units_Z 4
_cell_length_a 10.4883(2)
_cell_length_b 13.14830(10)
_cell_length_c 13.1207(2)
_cell_measurement_temperature 293(2)
_cell_volume 1733.50(5)
_computing_structure_refinement 'SHELXL-97 (Sheldrick, 1997)'
_diffrn_ambient_temperature 293(2)
_diffrn_measured_fraction_theta_full 0.997
_diffrn_measured_fraction_theta_max 0.997
_diffrn_radiation_monochromator graphite
_diffrn_radiation_source 'fine-focus sealed tube'
_diffrn_radiation_type MoK\a
_diffrn_radiation_wavelength 0.71073
_diffrn_reflns_av_R_equivalents 0.0317
_diffrn_reflns_av_sigmaI/netI 0.0378
_diffrn_reflns_limit_h_max 8
_diffrn_reflns_limit_h_min -11
_diffrn_reflns_limit_k_max 14
_diffrn_reflns_limit_k_min -14
_diffrn_reflns_limit_l_max 14
_diffrn_reflns_limit_l_min -9
_diffrn_reflns_number 7056
_diffrn_reflns_theta_full 23.23
_diffrn_reflns_theta_max 23.23
_diffrn_reflns_theta_min 2.20
_exptl_absorpt_coefficient_mu 1.293
_exptl_absorpt_correction_T_max 1.000000
_exptl_absorpt_correction_T_min 0.823542
_exptl_absorpt_correction_type empirical
_exptl_absorpt_process_details SADABS
_exptl_crystal_colour colourless
_exptl_crystal_density_diffrn 1.784
_exptl_crystal_density_method 'not measured'
_exptl_crystal_description rod
_exptl_crystal_F_000 924
_exptl_crystal_size_max 0.34
_exptl_crystal_size_mid 0.30
_exptl_crystal_size_min 0.16
_refine_diff_density_max 0.511
_refine_diff_density_min -0.422
_refine_diff_density_rms 0.079
_refine_ls_extinction_method none
_refine_ls_goodness_of_fit_ref 1.053
_refine_ls_hydrogen_treatment mixed
_refine_ls_matrix_type full
_refine_ls_number_parameters 253
_refine_ls_number_reflns 2485
_refine_ls_number_restraints 0
_refine_ls_restrained_S_all 1.053
_refine_ls_R_factor_all 0.0392
_refine_ls_R_factor_gt 0.0276
_refine_ls_shift/su_max 0.001
_refine_ls_shift/su_mean 0.000
_refine_ls_structure_factor_coef Fsqd
_refine_ls_weighting_details 'calc w=1/[\s^2^(Fo^2^)+(0.0253P)^2^+1.6934P] where P=(Fo^2^+2Fc^2^)/3'
_refine_ls_weighting_scheme calc
_refine_ls_wR_factor_gt 0.0621
_refine_ls_wR_factor_ref 0.0665
_reflns_number_gt 2058
_reflns_number_total 2485
_reflns_threshold_expression >2sigma(I)
_cod_data_source_file b504666a.txt
_cod_data_source_block sadcompoundV
_cod_depositor_comments
;
The following automatic conversions were performed:
'_symmetry_cell_setting' value 'Monoclinic' changed to 'monoclinic'
according to '/home/saulius/struct/CIF-dictionaries/cif_core.dic'
dictionary named 'cif_core.dic' version 2.4.1 from 2010-06-29.

Automatic conversion script
Id: cif_fix_enum 1527 2010-12-29 10:47:43Z saulius 
;
_cod_original_cell_volume 1733.50(4)
_cod_original_sg_symbol_H-M P2(1)/n
_cod_original_formula_sum 'C20 H13 Cd N2 O4.50'
_cod_database_code 7203793

loop_
_symmetry_equiv_pos_as_xyz
'x, y, z'
'-x+1/2, y+1/2, -z+1/2'
'-x, -y, -z'
'x-1/2, -y-1/2, z-1/2'

loop_
_atom_site_label
_atom_site_type_symbol
_atom_site_fract_x
_atom_site_fract_y
_atom_site_fract_z
_atom_site_U_iso_or_equiv
_atom_site_adp_type
_atom_site_occupancy
_atom_site_symmetry_multiplicity
_atom_site_calc_flag
_atom_site_refinement_flags
_atom_site_disorder_assembly
_atom_site_disorder_group
Cd1 Cd 0.03237(3) 0.91227(2) 0.62246(2) 0.02932(12) Uani 1 1 d . . .
O1 O 0.2586(3) 0.9460(2) 0.6486(2) 0.0449(8) Uani 1 1 d . . .
O2 O 0.1426(3) 0.9874(2) 0.4859(2) 0.0459(8) Uani 1 1 d . . .
O3 O -0.0502(3) 0.7778(2) 0.5043(2) 0.0524(9) Uani 1 1 d . . .
O4 O 0.1046(3) 0.7363(2) 0.6510(2) 0.0495(8) Uani 1 1 d . . .
O100 O -0.3305(6) 0.7738(5) 0.3882(5) 0.0509(17) Uani 0.50 1 d P . .
N1 N 0.0329(3) 1.0443(3) 0.7422(3) 0.0331(8) Uani 1 1 d . . .
N2 N -0.0870(3) 0.8604(3) 0.7454(2) 0.0339(8) Uani 1 1 d . . .
C11 C -0.1063(4) 0.9343(3) 0.8115(3) 0.0303(10) Uani 1 1 d . . .
C22 C 0.3812(4) 0.9896(3) 0.5274(3) 0.0272(9) Uani 1 1 d . . .
C7 C -0.1824(4) 0.9192(3) 0.8827(3) 0.0362(10) Uani 1 1 d . . .
C31 C 0.0236(4) 0.7126(3) 0.5641(4) 0.0365(10) Uani 1 1 d . . .
C33 C -0.0531(4) 0.5748(3) 0.4253(3) 0.0348(10) Uani 1 1 d . . .
H33 H -0.0888 0.6248 0.3752 0.042 Uiso 1 1 calc R . .
C5 C -0.1425(5) 1.0917(4) 0.9464(3) 0.0469(12) Uani 1 1 d . . .
H5 H -0.1553 1.1436 0.9905 0.056 Uiso 1 1 calc R . .
C12 C -0.0436(4) 1.0323(3) 0.8092(3) 0.0299(9) Uani 1 1 d . . .
C32 C 0.0105(4) 0.6019(3) 0.5304(3) 0.0310(10) Uani 1 1 d . . .
C24 C 0.3798(4) 1.0117(3) 0.4241(3) 0.0361(10) Uani 1 1 d . . .
H24 H 0.2988 1.0196 0.3722 0.043 Uiso 1 1 calc R . .
C21 C 0.2522(4) 0.9747(3) 0.5564(4) 0.0332(10) Uani 1 1 d . . .
C23 C 0.5033(4) 0.9777(3) 0.6032(3) 0.0349(10) Uani 1 1 d . . .
H23 H 0.5063 0.9625 0.6731 0.042 Uiso 1 1 calc R . .
C8 C -0.2358(4) 0.8220(4) 0.8860(3) 0.0450(12) Uani 1 1 d . . .
H8 H -0.2865 0.8087 0.9322 0.054 Uiso 1 1 calc R . .
C4 C -0.0618(4) 1.1099(3) 0.8769(3) 0.0379(11) Uani 1 1 d . . .
C1 C 0.0936(4) 1.1325(4) 0.7430(4) 0.0449(11) Uani 1 1 d . . .
H1 H 0.1467 1.1408 0.6977 0.054 Uiso 1 1 calc R . .
C3 C 0.0035(5) 1.2033(4) 0.8742(4) 0.0461(12) Uani 1 1 d . . .
H3 H -0.0074 1.2570 0.9171 0.055 Uiso 1 1 calc R . .
C9 C -0.2136(4) 0.7468(4) 0.8216(4) 0.0474(12) Uani 1 1 d . . .
H9 H -0.2470 0.6817 0.8244 0.057 Uiso 1 1 calc R . .
C10 C -0.1398(4) 0.7696(3) 0.7514(4) 0.0437(11) Uani 1 1 d . . .
H10 H -0.1269 0.7184 0.7064 0.052 Uiso 1 1 calc R . .
C6 C -0.2002(4) 1.0005(4) 0.9491(3) 0.0478(12) Uani 1 1 d . . .
H6 H -0.2523 0.9906 0.9948 0.057 Uiso 1 1 calc R . .
C2 C 0.0821(5) 1.2146(3) 0.8088(4) 0.0482(12) Uani 1 1 d . . .
H2 H 0.1274 1.2751 0.8075 0.058 Uiso 1 1 calc R . .
C34 C -0.0630(4) 0.4737(3) 0.3956(3) 0.0335(10) Uani 1 1 d . . .
H34 H -0.1053 0.4561 0.3254 0.040 Uiso 1 1 calc R . .

loop_
_atom_site_aniso_label
_atom_site_aniso_U_11
_atom_site_aniso_U_22
_atom_site_aniso_U_33
_atom_site_aniso_U_23
_atom_site_aniso_U_13
_atom_site_aniso_U_12
Cd1 0.02838(18) 0.02952(18) 0.03308(18) -0.00285(14) 0.01366(13) -0.00221(14)
O1 0.0361(18) 0.058(2) 0.049(2) 0.0023(16) 0.0247(15) -0.0044(15)
O2 0.0218(16) 0.049(2) 0.065(2) 0.0051(16) 0.0100(15) 0.0028(14)
O3 0.078(2) 0.0315(18) 0.0445(18) -0.0018(15) 0.0127(18) 0.0021(17)
O4 0.0427(19) 0.0418(19) 0.058(2) -0.0182(16) 0.0046(16) 0.0002(16)
O100 0.040(4) 0.065(4) 0.050(4) 0.013(3) 0.017(3) -0.008(3)
N1 0.0294(19) 0.034(2) 0.037(2) -0.0019(16) 0.0121(16) -0.0048(16)
N2 0.037(2) 0.032(2) 0.0338(19) 0.0014(16) 0.0124(16) -0.0037(17)
C11 0.024(2) 0.039(3) 0.028(2) 0.0006(18) 0.0070(18) 0.0036(18)
C22 0.026(2) 0.025(2) 0.033(2) -0.0023(18) 0.0117(18) 0.0015(18)
C7 0.026(2) 0.051(3) 0.033(2) 0.002(2) 0.0103(18) 0.004(2)
C31 0.041(3) 0.031(2) 0.047(3) -0.004(2) 0.028(2) -0.005(2)
C33 0.041(2) 0.031(2) 0.037(2) 0.001(2) 0.019(2) 0.000(2)
C5 0.047(3) 0.058(3) 0.039(3) -0.012(2) 0.017(2) 0.014(3)
C12 0.028(2) 0.033(2) 0.028(2) -0.0001(18) 0.0063(18) 0.0063(18)
C32 0.032(2) 0.031(2) 0.037(2) -0.0063(19) 0.0207(19) -0.0045(19)
C24 0.021(2) 0.045(3) 0.039(3) 0.002(2) 0.0040(19) 0.0007(19)
C21 0.026(2) 0.022(2) 0.055(3) -0.006(2) 0.017(2) 0.0000(18)
C23 0.030(2) 0.044(3) 0.032(2) 0.0038(19) 0.012(2) 0.0012(19)
C8 0.034(3) 0.063(3) 0.041(3) 0.010(2) 0.017(2) -0.007(2)
C4 0.035(3) 0.040(3) 0.033(2) -0.001(2) 0.000(2) 0.010(2)
C1 0.044(3) 0.042(3) 0.050(3) -0.001(2) 0.016(2) -0.005(2)
C3 0.048(3) 0.040(3) 0.044(3) -0.010(2) 0.002(2) 0.009(2)
C9 0.044(3) 0.047(3) 0.052(3) 0.008(2) 0.015(2) -0.011(2)
C10 0.044(3) 0.040(3) 0.051(3) -0.007(2) 0.019(2) -0.008(2)
C6 0.042(3) 0.067(3) 0.041(3) 0.000(3) 0.022(2) 0.011(3)
C2 0.049(3) 0.033(3) 0.055(3) -0.004(2) 0.004(3) -0.007(2)
C34 0.034(2) 0.039(3) 0.030(2) -0.0058(19) 0.0138(19) -0.0025(19)

loop_
_atom_type_symbol
_atom_type_description
_atom_type_scat_dispersion_real
_atom_type_scat_dispersion_imag
_atom_type_scat_source
C C 0.0033 0.0016 'International Tables Vol C Tables 4.2.6.8 and 6.1.1.4'
H H 0.0000 0.0000 'International Tables Vol C Tables 4.2.6.8 and 6.1.1.4'
N N 0.0061 0.0033 'International Tables Vol C Tables 4.2.6.8 and 6.1.1.4'
O O 0.0106 0.0060 'International Tables Vol C Tables 4.2.6.8 and 6.1.1.4'
Cd Cd -0.8075 1.2024 'International Tables Vol C Tables 4.2.6.8 and 6.1.1.4'

loop_
_geom_angle_atom_site_label_1
_geom_angle_atom_site_label_2
_geom_angle_atom_site_label_3
_geom_angle
_geom_angle_site_symmetry_1
_geom_angle_site_symmetry_3
_geom_angle_publ_flag
O1 Cd1 N1 87.36(11) . . ?
O1 Cd1 O3 113.98(12) . . ?
N1 Cd1 O3 158.66(12) . . ?
O1 Cd1 O2 124.05(11) . 3_576 ?
N1 Cd1 O2 80.92(11) . 3_576 ?
O3 Cd1 O2 87.00(11) . 3_576 ?
O1 Cd1 N2 130.98(11) . . ?
N1 Cd1 N2 70.24(12) . . ?
O3 Cd1 N2 93.70(11) . . ?
O2 Cd1 N2 95.58(11) 3_576 . ?
O1 Cd1 O4 84.24(11) . . ?
N1 Cd1 O4 131.47(11) . . ?
O3 Cd1 O4 54.86(10) . . ?
O2 Cd1 O4 140.81(10) 3_576 . ?
N2 Cd1 O4 79.98(11) . . ?
O1 Cd1 O2 52.73(10) . . ?
N1 Cd1 O2 105.42(11) . . ?
O3 Cd1 O2 89.07(10) . . ?
O2 Cd1 O2 78.22(10) 3_576 . ?
N2 Cd1 O2 173.07(10) . . ?
O4 Cd1 O2 106.76(10) . . ?
O1 Cd1 C31 100.06(12) . . ?
N1 Cd1 C31 153.57(12) . . ?
O3 Cd1 C31 27.58(12) . . ?
O2 Cd1 C31 114.12(13) 3_576 . ?
N2 Cd1 C31 86.17(12) . . ?
O4 Cd1 C31 27.28(11) . . ?
O2 Cd1 C31 99.12(11) . . ?
C21 O1 Cd1 98.3(2) . . ?
C21 O2 Cd1 153.8(3) . 3_576 ?
C21 O2 Cd1 86.3(2) . . ?
Cd1 O2 Cd1 101.78(10) 3_576 . ?
C31 O3 Cd1 93.2(3) . . ?
C31 O4 Cd1 89.8(3) . . ?
C1 N1 C12 118.0(4) . . ?
C1 N1 Cd1 124.4(3) . . ?
C12 N1 Cd1 117.4(3) . . ?
C10 N2 C11 117.8(4) . . ?
C10 N2 Cd1 126.9(3) . . ?
C11 N2 Cd1 115.3(3) . . ?
N2 C11 C7 122.7(4) . . ?
N2 C11 C12 118.2(3) . . ?
C7 C11 C12 119.1(4) . . ?
C24 C22 C23 118.4(4) . . ?
C24 C22 C21 120.8(4) . . ?
C23 C22 C21 120.7(4) . . ?
C8 C7 C11 117.2(4) . . ?
C8 C7 C6 122.9(4) . . ?
C11 C7 C6 119.9(4) . . ?
O4 C31 O3 122.1(4) . . ?
O4 C31 C32 119.1(4) . . ?
O3 C31 C32 118.8(4) . . ?
O4 C31 Cd1 62.9(2) . . ?
O3 C31 Cd1 59.2(2) . . ?
C32 C31 Cd1 176.9(3) . . ?
C34 C33 C32 120.1(4) . . ?
C6 C5 C4 121.2(4) . . ?
N1 C12 C4 122.6(4) . . ?
N1 C12 C11 118.1(3) . . ?
C4 C12 C11 119.3(4) . . ?
C34 C32 C33 119.4(4) 3_566 . ?
C34 C32 C31 119.9(4) 3_566 . ?
C33 C32 C31 120.8(4) . . ?
C23 C24 C22 121.0(4) 3_676 . ?
O1 C21 O2 122.2(4) . . ?
O1 C21 C22 118.5(4) . . ?
O2 C21 C22 119.2(4) . . ?
C24 C23 C22 120.6(4) 3_676 . ?
C9 C8 C7 120.1(4) . . ?
C12 C4 C3 117.6(4) . . ?
C12 C4 C5 119.6(4) . . ?
C3 C4 C5 122.8(4) . . ?
N1 C1 C2 123.5(4) . . ?
C2 C3 C4 119.9(4) . . ?
C8 C9 C10 118.7(4) . . ?
N2 C10 C9 123.5(4) . . ?
C5 C6 C7 120.9(4) . . ?
C3 C2 C1 118.6(4) . . ?
C33 C34 C32 120.6(4) . 3_566 ?

loop_
_geom_bond_atom_site_label_1
_geom_bond_atom_site_label_2
_geom_bond_distance
_geom_bond_site_symmetry_2
_geom_bond_publ_flag
Cd1 O1 2.340(3) . ?
Cd1 N1 2.340(3) . ?
Cd1 O3 2.348(3) . ?
Cd1 O2 2.374(3) 3_576 ?
Cd1 N2 2.406(3) . ?
Cd1 O4 2.430(3) . ?
Cd1 O2 2.591(3) . ?
Cd1 C31 2.729(4) . ?
O1 C21 1.251(5) . ?
O2 C21 1.263(5) . ?
O2 Cd1 2.374(3) 3_576 ?
O3 C31 1.266(5) . ?
O4 C31 1.251(5) . ?
N1 C1 1.321(5) . ?
N1 C12 1.359(5) . ?
N2 C10 1.328(5) . ?
N2 C11 1.356(5) . ?
C11 C7 1.407(6) . ?
C11 C12 1.450(6) . ?
C22 C24 1.381(5) . ?
C22 C23 1.387(5) . ?
C22 C21 1.519(5) . ?
C7 C8 1.401(6) . ?
C7 C6 1.425(6) . ?
C31 C32 1.516(6) . ?
C33 C34 1.381(6) . ?
C33 C32 1.394(6) . ?
C5 C6 1.347(7) . ?
C5 C4 1.431(6) . ?
C12 C4 1.401(6) . ?
C32 C34 1.389(6) 3_566 ?
C24 C23 1.380(6) 3_676 ?
C23 C24 1.380(6) 3_676 ?
C8 C9 1.363(6) . ?
C4 C3 1.411(6) . ?
C1 C2 1.409(6) . ?
C3 C2 1.357(7) . ?
C9 C10 1.395(6) . ?
C34 C32 1.389(6) 3_566 ?
